data_7212053
loop_
_publ_author_name
'Liu, Qing-Xiang'
'Yang, Xiao-Qiong'
'Zhao, Xiao-Jun'
'Ge, Shu-Sheng'
'Liu, Shu-Wen'
'Zang, Yan'
'Song, Hai-bin'
'Guo, Jian-Hua'
'Wang, Xiu-Guang'

_publ_section_title
;
 Macrocyclic dinuclear silver(i) complexes based on bis(N-heterocyclic
 carbene) ligands: synthesis and structural studies
;
_journal_issue 7
_journal_name_full CrystEngComm
_journal_page_first 2245
_journal_paper_doi 10.1039/b919007d
_journal_volume 12
_journal_year 2010
_chemical_formula_sum 'C31.5 H30 Ag F6 N4 O0.5 P'
_chemical_formula_weight 725.43
_chemical_name_systematic
;
?
;
_space_group_IT_number 63
_symmetry_cell_setting orthorhombic
_symmetry_space_group_name_Hall '-C 2c 2'
_symmetry_space_group_name_H-M 'C m c m'
_atom_sites_solution_hydrogens geom
_atom_sites_solution_primary direct
_atom_sites_solution_secondary difmap
_audit_creation_method SHELXL-97
_cell_angle_alpha 90.00
_cell_angle_beta 90.00
_cell_angle_gamma 90.00
_cell_formula_units_Z 8
_cell_length_a 16.2792(17)
_cell_length_b 26.712(3)
_cell_length_c 17.4205(19)
_cell_measurement_reflns_used 4532
_cell_measurement_temperature 296(2)
_cell_measurement_theta_max 20.52
_cell_measurement_theta_min 2.34
_cell_volume 7575.3(14)
_computing_cell_refinement 'Bruker SMART'
_computing_data_collection 'Bruker SMART'
_computing_data_reduction 'Bruker SAINT'
_computing_molecular_graphics 'Bruker SHELXTL'
_computing_publication_material 'Bruker SHELXTL'
_computing_structure_refinement 'SHELXL-97 (Sheldrick, 1997)'
_computing_structure_solution 'SHELXS-97 (Sheldrick, 1990)'
_diffrn_ambient_temperature 296(2)
_diffrn_measured_fraction_theta_full 0.999
_diffrn_measured_fraction_theta_max 0.999
_diffrn_measurement_device_type 'CCD area detector'
_diffrn_measurement_method 'phi and omega scans'
_diffrn_radiation_monochromator graphite
_diffrn_radiation_source 'fine-focus sealed tube'
_diffrn_radiation_type MoK\a
_diffrn_radiation_wavelength 0.71073
_diffrn_reflns_av_R_equivalents 0.0494
_diffrn_reflns_av_sigmaI/netI 0.0398
_diffrn_reflns_limit_h_max 13
_diffrn_reflns_limit_h_min -19
_diffrn_reflns_limit_k_max 29
_diffrn_reflns_limit_k_min -31
_diffrn_reflns_limit_l_max 20
_diffrn_reflns_limit_l_min -20
_diffrn_reflns_number 19180
_diffrn_reflns_theta_full 25.00
_diffrn_reflns_theta_max 25.00
_diffrn_reflns_theta_min 1.46
_exptl_absorpt_coefficient_mu 0.629
_exptl_absorpt_correction_T_max 0.882
_exptl_absorpt_correction_T_min 0.871
_exptl_absorpt_correction_type multi-scan
_exptl_absorpt_process_details sadabs
_exptl_crystal_colour colorless
_exptl_crystal_density_diffrn 1.272
_exptl_crystal_density_meas ?
_exptl_crystal_density_method 'not measured'
_exptl_crystal_description block
_exptl_crystal_F_000 2920.0
_exptl_crystal_size_max 0.22
_exptl_crystal_size_mid 0.21
_exptl_crystal_size_min 0.20
_refine_diff_density_max 1.355
_refine_diff_density_min -0.488
_refine_diff_density_rms 0.195
_refine_ls_extinction_coef 0.0018(4)
_refine_ls_extinction_expression Fc^*^=kFc[1+0.001xFc^2^\l^3^/sin(2\q)]^-1/4^
_refine_ls_extinction_method SHELXL
_refine_ls_goodness_of_fit_ref 1.269
_refine_ls_hydrogen_treatment constr
_refine_ls_matrix_type full
_refine_ls_number_parameters 216
_refine_ls_number_reflns 3586
_refine_ls_number_restraints 86
_refine_ls_restrained_S_all 1.270
_refine_ls_R_factor_all 0.1288
_refine_ls_R_factor_gt 0.0939
_refine_ls_shift/su_max 0.000
_refine_ls_shift/su_mean 0.000
_refine_ls_structure_factor_coef Fsqd
_refine_ls_weighting_details 'calc w=1/[\s^2^(Fo^2^)+(0.2000P)^2^+0.0000P] where P=(Fo^2^+2Fc^2^)/3'
_refine_ls_weighting_scheme calc
_refine_ls_wR_factor_gt 0.2807
_refine_ls_wR_factor_ref 0.3366
_reflns_number_gt 2308
_reflns_number_total 3588
_reflns_threshold_expression >2sigma(I)
_cod_data_source_file b919007d.txt
_cod_data_source_block 090313c
_cod_depositor_comments
;
The following automatic conversions were performed:

'_symmetry_cell_setting' value 'Orthorhombic' changed to
'orthorhombic' according to
/home/saulius/struct/CIF-dictionaries/cif_core.dic dictionary named
'cif_core.dic' version 2.4.2 from 2011-04-26.

Automatic conversion script
Id: cif_fix_values 1891 2012-01-12 08:04:46Z andrius 

The following automatic conversions were performed:

'_exptl_crystal_density_meas' value 'none' was changed to '?' - the
value is perceived as not measured.

Automatic conversion script
Id: cif_fix_values 3008 2015-01-20 13:52:24Z robertas 
;
_cod_original_sg_symbol_H-M Cmcm
_cod_original_formula_sum 'C31.50 H30 Ag F6 N4 O0.50 P'
_cod_database_code 7212053

loop_
_symmetry_equiv_pos_as_xyz
'x, y, z'
'-x, -y, z+1/2'
'-x, y, -z+1/2'
'x, -y, -z'
'x+1/2, y+1/2, z'
'-x+1/2, -y+1/2, z+1/2'
'-x+1/2, y+1/2, -z+1/2'
'x+1/2, -y+1/2, -z'
'-x, -y, -z'
'x, y, -z-1/2'
'x, -y, z-1/2'
'-x, y, z'
'-x+1/2, -y+1/2, -z'
'x+1/2, y+1/2, -z-1/2'
'x+1/2, -y+1/2, z-1/2'
'-x+1/2, y+1/2, z'

loop_
_atom_site_label
_atom_site_type_symbol
_atom_site_fract_x
_atom_site_fract_y
_atom_site_fract_z
_atom_site_U_iso_or_equiv
_atom_site_adp_type
_atom_site_occupancy
_atom_site_symmetry_multiplicity
_atom_site_calc_flag
_atom_site_refinement_flags
_atom_site_disorder_assembly
_atom_site_disorder_group
Ag1 Ag 0.80477(6) 0.18427(3) 0.2500 0.0792(5) Uani 1 2 d S . .
N1 N 0.7388(4) 0.1624(2) 0.0885(3) 0.0692(15) Uani 1 1 d . A .
N2 N 0.8495(4) 0.2069(2) 0.0808(4) 0.0727(16) Uani 1 1 d . . .
C1 C 0.7982(4) 0.1840(2) 0.1301(5) 0.0669(19) Uani 1 1 d . . .
C2 C 0.7514(5) 0.1713(3) 0.0101(4) 0.0725(19) Uani 1 1 d . . .
C3 C 0.8217(5) 0.1998(3) 0.0053(5) 0.079(2) Uani 1 1 d . . .
C4 C 0.8524(6) 0.2161(4) -0.0649(5) 0.091(2) Uani 1 1 d . . .
H4A H 0.8999 0.2353 -0.0687 0.109 Uiso 1 1 calc R . .
C5 C 0.8072(7) 0.2018(5) -0.1294(7) 0.111(4) Uani 1 1 d . . .
H5A H 0.8252 0.2116 -0.1778 0.133 Uiso 1 1 calc R . .
C6 C 0.7357(8) 0.1732(4) -0.1234(6) 0.103(3) Uani 1 1 d . . .
H6A H 0.7070 0.1652 -0.1679 0.124 Uiso 1 1 calc R . .
C7 C 0.7063(5) 0.1565(4) -0.0537(6) 0.092(3) Uani 1 1 d . . .
H7A H 0.6594 0.1368 -0.0498 0.110 Uiso 1 1 calc R . .
C9 C 0.6748(9) 0.0805(3) 0.1230(10) 0.109(3) Uani 0.561(15) 1 d PGDU A 1
C10 C 0.7387(12) 0.0554(5) 0.0868(11) 0.146(7) Uani 0.561(15) 1 d PGDU A 1
H10A H 0.7741 0.0731 0.0519 0.175 Uiso 0.561(15) 1 d PR A 1
C11 C 0.7515(16) 0.0048(5) 0.1009(16) 0.302(18) Uani 0.561(15) 1 d PGU A 1
H11A H 0.7957 -0.0125 0.0759 0.362 Uiso 0.561(15) 1 d PR A 1
C12 C 0.7003(18) -0.0207(4) 0.1514(17) 0.212(12) Uani 0.561(15) 1 d PGU A 1
H12A H 0.7092 -0.0557 0.1611 0.255 Uiso 0.561(15) 1 d PR A 1
C13 C 0.6364(16) 0.0043(5) 0.1876(15) 0.204(10) Uani 0.561(15) 1 d PGU A 1
H13A H 0.5996 -0.0133 0.2269 0.245 Uiso 0.561(15) 1 d PR A 1
C14 C 0.6236(12) 0.0550(5) 0.1735(13) 0.187(10) Uani 0.561(15) 1 d PGDU A 1
H14A H 0.5794 0.0723 0.1985 0.225 Uiso 0.561(15) 1 d PR A 1
C8 C 0.6702(5) 0.1360(3) 0.1190(6) 0.095(3) Uani 1 1 d DU . .
H8A H 0.6241 0.1448 0.0874 0.114 Uiso 0.561(15) 1 d PR A 1
H8B H 0.6592 0.1487 0.1695 0.114 Uiso 0.561(15) 1 d PR A 1
H8C H 0.6234 0.1415 0.0865 0.114 Uiso 0.439(15) 1 d PR A 2
H8D H 0.6572 0.1472 0.1699 0.114 Uiso 0.439(15) 1 d PR A 2
C9' C 0.6887(9) 0.0813(3) 0.1199(17) 0.109(3) Uani 0.439(15) 1 d PGDU A 2
C10' C 0.7695(10) 0.0646(6) 0.1221(18) 0.146(7) Uani 0.439(15) 1 d PGDU A 2
H10B H 0.8137 0.0883 0.1251 0.175 Uiso 0.439(15) 1 d PR A 2
C11' C 0.7863(17) 0.0136(7) 0.120(2) 0.302(18) Uani 0.439(15) 1 d PGU A 2
H11B H 0.8422 0.0021 0.1216 0.362 Uiso 0.439(15) 1 d PR A 2
C12' C 0.722(2) -0.0207(4) 0.116(2) 0.212(12) Uani 0.439(15) 1 d PGU A 2
H12B H 0.7339 -0.0559 0.1144 0.255 Uiso 0.439(15) 1 d PR A 2
C13' C 0.6415(19) -0.0040(4) 0.114(2) 0.204(10) Uani 0.439(15) 1 d PGU A 2
H13B H 0.5973 -0.0277 0.1106 0.245 Uiso 0.439(15) 1 d PR A 2
C14' C 0.6246(12) 0.0470(5) 0.1156(19) 0.187(10) Uani 0.439(15) 1 d PGDU A 2
H14B H 0.5688 0.0585 0.1141 0.225 Uiso 0.439(15) 1 d PR A 2
C15 C 0.9228(4) 0.2345(3) 0.1006(5) 0.079(2) Uani 1 1 d . . .
H15A H 0.9214 0.2430 0.1548 0.095 Uiso 1 1 calc R . .
H15B H 0.9243 0.2655 0.0716 0.095 Uiso 1 1 calc R . .
C16 C 1.0000 0.2041(4) 0.0836(7) 0.077(3) Uani 1 2 d S . .
H16A H 1.0000 0.1740 0.1147 0.092 Uiso 1 2 calc SR . .
H16B H 1.0000 0.1942 0.0300 0.092 Uiso 1 2 calc SR . .
C17 C 0.5000 0.3589(12) 0.7500 0.167(11) Uani 1 4 d S . .
O1 O 0.5000 0.4097(6) 0.7500 0.203(11) Uani 1 4 d S . .
P1 P 0.0000 0.28447(18) 0.7500 0.0869(13) Uani 1 4 d S . .
P2 P 0.5000 0.14147(19) 0.7500 0.116(2) Uani 1 4 d S . .
F1 F 0.0000 0.3440(4) 0.7500 0.119(4) Uani 1 4 d S . .
F2 F 0.0974(5) 0.2845(3) 0.7500 0.112(2) Uani 1 2 d S . .
F3 F 0.0000 0.2841(4) 0.6597(5) 0.137(3) Uani 1 2 d S . .
F4 F 0.0000 0.2249(5) 0.7500 0.167(6) Uani 1 4 d S . .
F5 F 0.4348(12) 0.1826(7) 0.7500 0.250(10) Uani 1 2 d S . .
F6 F 0.5000 0.1472(7) 0.6603(10) 0.241(7) Uani 1 2 d S . .
F7 F 0.4261(13) 0.1110(10) 0.7500 0.353(15) Uani 1 2 d S . .

loop_
_atom_site_aniso_label
_atom_site_aniso_U_11
_atom_site_aniso_U_22
_atom_site_aniso_U_33
_atom_site_aniso_U_23
_atom_site_aniso_U_13
_atom_site_aniso_U_12
Ag1 0.0802(8) 0.0812(7) 0.0762(7) 0.000 0.000 0.0012(4)
N1 0.066(4) 0.061(3) 0.081(4) -0.003(3) 0.009(3) -0.004(3)
N2 0.067(4) 0.067(3) 0.084(4) 0.007(3) 0.006(3) -0.008(3)
C1 0.061(4) 0.059(4) 0.081(5) -0.001(3) 0.001(3) 0.011(3)
C2 0.068(5) 0.078(4) 0.071(4) 0.001(3) 0.006(4) 0.008(4)
C3 0.073(5) 0.078(5) 0.086(6) 0.012(4) -0.002(4) 0.008(4)
C4 0.085(6) 0.105(6) 0.083(6) 0.029(5) 0.005(4) 0.009(5)
C5 0.126(10) 0.119(8) 0.087(7) 0.034(6) 0.019(6) 0.015(6)
C6 0.106(8) 0.126(8) 0.077(6) -0.002(5) -0.014(6) 0.023(7)
C7 0.086(6) 0.080(6) 0.109(7) -0.008(5) -0.005(5) 0.007(4)
C9 0.126(6) 0.101(5) 0.100(5) -0.004(4) 0.022(5) -0.034(5)
C10 0.163(9) 0.121(8) 0.155(9) 0.008(6) -0.010(7) 0.001(6)
C11 0.303(19) 0.298(19) 0.305(19) -0.002(7) -0.002(7) 0.002(7)
C12 0.218(13) 0.206(13) 0.213(14) -0.003(7) 0.013(7) -0.003(7)
C13 0.211(12) 0.194(12) 0.208(12) 0.005(7) 0.001(7) -0.008(7)
C14 0.189(11) 0.185(11) 0.189(12) 0.002(7) 0.005(7) -0.009(7)
C8 0.088(5) 0.101(6) 0.096(5) -0.006(4) 0.021(4) -0.019(4)
C9' 0.126(6) 0.101(5) 0.100(5) -0.004(4) 0.022(5) -0.034(5)
C10' 0.163(9) 0.121(8) 0.155(9) 0.008(6) -0.010(7) 0.001(6)
C11' 0.303(19) 0.298(19) 0.305(19) -0.002(7) -0.002(7) 0.002(7)
C12' 0.218(13) 0.206(13) 0.213(14) -0.003(7) 0.013(7) -0.003(7)
C13' 0.211(12) 0.194(12) 0.208(12) 0.005(7) 0.001(7) -0.008(7)
C14' 0.189(11) 0.185(11) 0.189(12) 0.002(7) 0.005(7) -0.009(7)
C15 0.064(5) 0.075(5) 0.099(5) 0.000(4) -0.001(4) -0.008(3)
C16 0.063(6) 0.068(6) 0.099(8) 0.009(6) 0.000 0.000
C17 0.22(3) 0.15(3) 0.13(2) 0.000 0.000 0.000
O1 0.23(2) 0.052(9) 0.33(3) 0.000 0.000 0.000
P1 0.084(3) 0.078(3) 0.099(3) 0.000 0.000 0.000
P2 0.079(3) 0.072(3) 0.198(7) 0.000 0.000 0.000
F1 0.125(9) 0.075(7) 0.158(10) 0.000 0.000 0.000
F2 0.081(5) 0.124(6) 0.131(6) 0.000 0.000 0.003(4)
F3 0.124(7) 0.184(9) 0.103(6) -0.042(6) 0.000 0.000
F4 0.155(13) 0.081(8) 0.27(2) 0.000 0.000 0.000
F5 0.230(16) 0.27(2) 0.245(18) 0.000 0.000 0.153(15)
F6 0.33(2) 0.198(15) 0.192(14) -0.061(12) 0.000 0.000
F7 0.25(2) 0.29(3) 0.51(4) 0.000 0.000 -0.16(2)

loop_
_atom_type_symbol
_atom_type_description
_atom_type_scat_dispersion_real
_atom_type_scat_dispersion_imag
_atom_type_scat_source
C C 0.0033 0.0016 'International Tables Vol C Tables 4.2.6.8 and 6.1.1.4'
H H 0.0000 0.0000 'International Tables Vol C Tables 4.2.6.8 and 6.1.1.4'
N N 0.0061 0.0033 'International Tables Vol C Tables 4.2.6.8 and 6.1.1.4'
O O 0.0106 0.0060 'International Tables Vol C Tables 4.2.6.8 and 6.1.1.4'
P P 0.1023 0.0942 'International Tables Vol C Tables 4.2.6.8 and 6.1.1.4'
F F 0.0171 0.0103 'International Tables Vol C Tables 4.2.6.8 and 6.1.1.4'
Ag Ag -0.8971 1.1015 'International Tables Vol C Tables 4.2.6.8 and 6.1.1.4'

loop_
_geom_angle_atom_site_label_1
_geom_angle_atom_site_label_2
_geom_angle_atom_site_label_3
_geom_angle
_geom_angle_site_symmetry_1
_geom_angle_site_symmetry_3
C1 Ag1 C1 174.1(4) . 10_556
C1 N1 C2 110.5(6) . .
C1 N1 C8 125.3(7) . .
C2 N1 C8 124.2(7) . .
C1 N2 C3 109.8(7) . .
C1 N2 C15 126.3(7) . .
C3 N2 C15 123.9(7) . .
N1 C1 N2 107.3(7) . .
N1 C1 Ag1 125.4(5) . .
N2 C1 Ag1 127.2(6) . .
C3 C2 C7 123.1(8) . .
C3 C2 N1 105.9(7) . .
C7 C2 N1 130.9(8) . .
C2 C3 C4 121.7(8) . .
C2 C3 N2 106.5(7) . .
C4 C3 N2 131.8(8) . .
C3 C4 C5 115.6(9) . .
C3 C4 H4A 122.2 . .
C5 C4 H4A 122.2 . .
C6 C5 C4 122.0(9) . .
C6 C5 H5A 119.0 . .
C4 C5 H5A 119.0 . .
C7 C6 C5 122.2(10) . .
C7 C6 H6A 118.9 . .
C5 C6 H6A 118.9 . .
C6 C7 C2 115.4(9) . .
C6 C7 H7A 122.3 . .
C2 C7 H7A 122.3 . .
C10 C9 C14 120.0 . .
C10 C9 C8 119.8(4) . .
C14 C9 C8 119.3(4) . .
C11 C10 C9 120.0 . .
C11 C10 H10A 120.0 . .
C9 C10 H10A 120.0 . .
C10 C11 C12 120.0 . .
C10 C11 H11A 120.0 . .
C12 C11 H11A 120.0 . .
C10 C11 H11B 103.5 . .
C12 C11 H11B 114.1 . .
H11A C11 H11B 50.1 . .
C11 C12 C13 120.0 . .
C11 C12 H12A 120.0 . .
C13 C12 H12A 120.0 . .
C11 C12 H12B 77.5 . .
C13 C12 H12B 156.1 . .
H12A C12 H12B 45.8 . .
C12 C13 C14 120.0 . .
C12 C13 H13A 121.3 . .
C14 C13 H13A 118.7 . .
C13 C14 C9 120.0 . .
C13 C14 H14A 120.0 . .
C9 C14 H14A 120.0 . .
C13 C14 H14B 107.4 . .
C9 C14 H14B 83.0 . .
H14A C14 H14B 79.8 . .
N1 C8 C9 118.2(7) . .
N1 C8 C9' 109.4(8) . .
C9 C8 C9' 9.0(9) . .
N1 C8 H8A 106.1 . .
C9 C8 H8A 108.1 . .
C9' C8 H8A 113.8 . .
N1 C8 H8B 108.3 . .
C9 C8 H8B 108.5 . .
C9' C8 H8B 111.9 . .
H8A C8 H8B 107.1 . .
N1 C8 H8C 109.1 . .
C9 C8 H8C 102.7 . .
C9' C8 H8C 108.4 . .
H8A C8 H8C 5.5 . .
H8B C8 H8C 109.8 . .
N1 C8 H8D 111.3 . .
C9 C8 H8D 106.2 . .
C9' C8 H8D 109.9 . .
H8A C8 H8D 106.3 . .
H8B C8 H8D 3.0 . .
H8C C8 H8D 108.8 . .
C10' C9' C14' 120.0 . .
C10' C9' C8 120.3(4) . .
C14' C9' C8 119.6(4) . .
C11' C10' C9' 120.0 . .
C11' C10' H10A 98.1 . .
C9' C10' H10A 88.4 . .
C11' C10' H10B 120.0 . .
C9' C10' H10B 120.0 . .
H10A C10' H10B 83.6 . .
C10' C11' C12' 120.0 . .
C10' C11' H11A 134.3 . .
C12' C11' H11A 68.3 . .
C10' C11' H11B 120.0 . .
C12' C11' H11B 120.0 . .
H11A C11' H11B 70.8 . .
C13' C12' C11' 120.0 . .
C13' C12' H11A 138.1 . .
C11' C12' H11A 44.3 . .
C13' C12' H12A 95.5 . .
C11' C12' H12A 126.2 . .
H11A C12' H12A 125.5 . .
C13' C12' H12B 120.0 . .
C11' C12' H12B 120.0 . .
H11A C12' H12B 88.4 . .
H12A C12' H12B 46.6 . .
C12' C13' C14' 120.0 . .
C12' C13' H13B 120.0 . .
C14' C13' H13B 120.0 . .
C13' C14' C9' 120.0 . .
C13' C14' H14B 120.0 . .
C9' C14' H14B 120.0 . .
N2 C15 C16 111.2(7) . .
N2 C15 H15A 109.4 . .
C16 C15 H15A 109.4 . .
N2 C15 H15B 109.4 . .
C16 C15 H15B 109.4 . .
H15A C15 H15B 108.0 . .
C15 C16 C15 110.9(9) 12_755 .
C15 C16 H16A 109.5 12_755 .
C15 C16 H16A 109.5 . .
C15 C16 H16B 109.5 12_755 .
C15 C16 H16B 109.5 . .
H16A C16 H16B 108.0 . .
F3 P1 F3 179.4(9) . 10_557
F3 P1 F2 90.002(4) . 3_556
F3 P1 F2 89.999(4) 10_557 3_556
F3 P1 F2 90.000(4) . .
F3 P1 F2 90.000(4) 10_557 .
F2 P1 F2 179.9(7) 3_556 .
F3 P1 F1 90.3(5) . .
F3 P1 F1 90.3(5) 10_557 .
F2 P1 F1 89.9(4) 3_556 .
F2 P1 F1 89.9(4) . .
F3 P1 F4 89.7(5) . .
F3 P1 F4 89.7(5) 10_557 .
F2 P1 F4 90.1(4) 3_556 .
F2 P1 F4 90.1(4) . .
F1 P1 F4 180.000(3) . .
F7 P2 F7 112(3) . 3_656
F7 P2 F5 80.0(14) . .
F7 P2 F5 168.1(18) 3_656 .
F7 P2 F5 168.1(17) . 3_656
F7 P2 F5 80.0(14) 3_656 3_656
F5 P2 F5 88.0(18) . 3_656
F7 P2 F6 93.1(4) . .
F7 P2 F6 93.1(4) 3_656 .
F5 P2 F6 86.0(5) . .
F5 P2 F6 86.0(5) 3_656 .
F7 P2 F6 93.1(4) . 10_557
F7 P2 F6 93.1(4) 3_656 10_557
F5 P2 F6 86.0(5) . 10_557
F5 P2 F6 86.0(5) 3_656 10_557
F6 P2 F6 168.8(13) . 10_557

loop_
_geom_bond_atom_site_label_1
_geom_bond_atom_site_label_2
_geom_bond_distance
_geom_bond_site_symmetry_2
Ag1 C1 2.091(9) .
Ag1 C1 2.091(9) 10_556
N1 C1 1.340(10) .
N1 C2 1.401(10) .
N1 C8 1.423(10) .
N2 C1 1.345(10) .
N2 C3 1.404(11) .
N2 C15 1.445(9) .
C2 C3 1.379(12) .
C2 C7 1.390(12) .
C3 C4 1.391(12) .
C4 C5 1.398(16) .
C4 H4A 0.9300 .
C5 C6 1.395(16) .
C5 H5A 0.9300 .
C6 C7 1.379(14) .
C6 H6A 0.9300 .
C7 H7A 0.9300 .
C9 C10 1.3900 .
C9 C14 1.3900 .
C9 C8 1.486(7) .
C10 C11 1.3900 .
C10 H10A 0.9600 .
C11 C12 1.3900 .
C11 H11A 0.9599 .
C11 H11B 1.5208 .
C12 C13 1.3900 .
C12 H12A 0.9600 .
C12 H12B 1.2637 .
C13 C14 1.3900 .
C13 H13A 1.0245 .
C14 H14A 0.9600 .
C14 H14B 1.3696 .
C8 C9' 1.491(7) .
C8 H8A 0.9600 .
C8 H8B 0.9599 .
C8 H8C 0.9599 .
C8 H8D 0.9600 .
C9' C10' 1.3900 .
C9' C14' 1.3900 .
C10' C11' 1.3900 .
C10' H10A 1.2460 .
C10' H10B 0.9599 .
C11' C12' 1.3900 .
C11' H11A 1.0507 .
C11' H11B 0.9599 .
C12' C13' 1.3900 .
C12' H11A 1.3994 .
C12' H12A 1.2428 .
C12' H12B 0.9600 .
C13' C14' 1.3900 .
C13' H13B 0.9601 .
C14' H14B 0.9600 .
C15 C16 1.525(10) .
C15 H15A 0.9700 .
C15 H15B 0.9700 .
C16 C15 1.525(10) 12_755
C16 H16A 0.9700 .
C16 H16B 0.9700 .
C17 O1 1.36(3) .
P1 F3 1.573(9) .
P1 F3 1.573(9) 10_557
P1 F2 1.586(7) 3_556
P1 F2 1.586(7) .
P1 F1 1.589(13) .
P1 F4 1.591(14) .
P2 F7 1.452(15) .
P2 F7 1.452(15) 3_656
P2 F5 1.528(13) .
P2 F5 1.528(13) 3_656
P2 F6 1.571(17) .
P2 F6 1.571(17) 10_557

loop_
_geom_torsion_atom_site_label_1
_geom_torsion_atom_site_label_2
_geom_torsion_atom_site_label_3
_geom_torsion_atom_site_label_4
_geom_torsion
_geom_torsion_site_symmetry_1
_geom_torsion_site_symmetry_4
C2 N1 C1 N2 0.1(7) . .
C8 N1 C1 N2 -177.4(7) . .
C2 N1 C1 Ag1 177.3(5) . .
C8 N1 C1 Ag1 -0.2(10) . .
C3 N2 C1 N1 0.2(8) . .
C15 N2 C1 N1 -179.4(6) . .
C3 N2 C1 Ag1 -176.9(5) . .
C15 N2 C1 Ag1 3.4(10) . .
C1 Ag1 C1 N1 -27(4) 10_556 .
C1 Ag1 C1 N2 149(3) 10_556 .
C1 N1 C2 C3 -0.4(8) . .
C8 N1 C2 C3 177.1(7) . .
C1 N1 C2 C7 -179.9(8) . .
C8 N1 C2 C7 -2.4(12) . .
C7 C2 C3 C4 0.2(13) . .
N1 C2 C3 C4 -179.4(7) . .
C7 C2 C3 N2 -179.9(7) . .
N1 C2 C3 N2 0.5(8) . .
C1 N2 C3 C2 -0.5(9) . .
C15 N2 C3 C2 179.2(7) . .
C1 N2 C3 C4 179.4(9) . .
C15 N2 C3 C4 -0.9(14) . .
C2 C3 C4 C5 0.2(13) . .
N2 C3 C4 C5 -179.6(10) . .
C3 C4 C5 C6 0.4(16) . .
C4 C5 C6 C7 -1.4(18) . .
C5 C6 C7 C2 1.7(14) . .
C3 C2 C7 C6 -1.1(13) . .
N1 C2 C7 C6 178.3(8) . .
C14 C9 C10 C11 0.0 . .
C8 C9 C10 C11 169.1(18) . .
C9 C10 C11 C12 0.0 . .
C10 C11 C12 C13 0.0 . .
C11 C12 C13 C14 0.0 . .
C12 C13 C14 C9 0.0 . .
C10 C9 C14 C13 0.0 . .
C8 C9 C14 C13 -169.1(18) . .
C1 N1 C8 C9 -97.5(12) . .
C2 N1 C8 C9 85.4(13) . .
C1 N1 C8 C9' -95.8(14) . .
C2 N1 C8 C9' 87.0(14) . .
C10 C9 C8 N1 -10(2) . .
C14 C9 C8 N1 159.1(11) . .
C10 C9 C8 C9' -20(10) . .
C14 C9 C8 C9' 149(11) . .
N1 C8 C9' C10' 25(2) . .
C9 C8 C9' C10' -165(12) . .
N1 C8 C9' C14' -153.0(15) . .
C9 C8 C9' C14' 18(9) . .
C14' C9' C10' C11' 0.0 . .
C8 C9' C10' C11' -178(3) . .
C9' C10' C11' C12' 0.0 . .
C10' C11' C12' C13' 0.0 . .
C11' C12' C13' C14' 0.0 . .
C12' C13' C14' C9' 0.0 . .
C10' C9' C14' C13' 0.0 . .
C8 C9' C14' C13' 178(3) . .
C1 N2 C15 C16 103.8(9) . .
C3 N2 C15 C16 -75.8(10) . .
N2 C15 C16 C15 177.0(6) . 12_755
